data_4072387
loop_
_publ_author_name
'Normand, Adrien T.'
'Stasch, Andreas'
'Ooi, Li-Ling'
'Cavell, Kingsley J.'

_publ_section_title
;
 Design of Cationic Mixed Phosphine/N-Heterocyclic Carbene Palladium(II)
 \p-Allyl Complexes as Monoligated Phosphine Pd(0) Precatalysts:
 Synthesis, Structural Studies, Catalysis, and Reactivity
;
_journal_issue 24
_journal_name_full Organometallics
_journal_page_first 6507
_journal_paper_doi 10.1021/om8008052
_journal_volume 27
_journal_year 2008
_chemical_absolute_configuration unk
_chemical_formula_moiety 'C21 H42 B F4 N2 P Pd'
_chemical_formula_sum 'C21 H42 B F4 N2 P Pd'
_chemical_formula_weight 546.75
_space_group_IT_number 19
_symmetry_cell_setting orthorhombic
_symmetry_space_group_name_Hall 'P 2ac 2ab'
_symmetry_space_group_name_H-M 'P 21 21 21'
_atom_sites_solution_hydrogens geom
_atom_sites_solution_primary direct
_audit_creation_date 07-07-13
_audit_creation_method CRYSTALS_ver_12.84
_cell_angle_alpha 90
_cell_angle_beta 90
_cell_angle_gamma 90
_cell_formula_units_Z 4
_cell_length_a 8.1831(2)
_cell_length_b 16.9422(5)
_cell_length_c 18.5709(6)
_cell_measurement_reflns_used 10585
_cell_measurement_temperature 150
_cell_measurement_theta_max 27
_cell_measurement_theta_min 1
_cell_volume 2574.66(13)
_computing_cell_refinement 'DENZO/SCALEPACK (Otwinowski & Minor, 1997)'
_computing_data_collection 'COLLECT (Nonius, 1997-2001).'
_computing_data_reduction 'DENZO/SCALEPACK (Otwinowski & Minor, 1997)'
_computing_molecular_graphics 'CAMERON (Watkin et al., 1996)'
_computing_publication_material 'CRYSTALS (Betteridge et al., 2003)'
_computing_structure_refinement 'CRYSTALS (Betteridge et al., 2003)'
_computing_structure_solution 'SIR92 (Altomare et al., 1994)'
_diffrn_ambient_temperature 150
_diffrn_measured_fraction_theta_full 0.996
_diffrn_measured_fraction_theta_max 0.996
_diffrn_measurement_device_type 'Nonius KappaCCD'
_diffrn_measurement_method \w
_diffrn_radiation_monochromator graphite
_diffrn_radiation_type 'Mo K\a'
_diffrn_radiation_wavelength 0.71073
_diffrn_reflns_av_R_equivalents 0.129
_diffrn_reflns_limit_h_max 10
_diffrn_reflns_limit_h_min -10
_diffrn_reflns_limit_k_max 15
_diffrn_reflns_limit_k_min -21
_diffrn_reflns_limit_l_max 24
_diffrn_reflns_limit_l_min -17
_diffrn_reflns_number 14761
_diffrn_reflns_theta_full 27.487
_diffrn_reflns_theta_max 27.487
_diffrn_reflns_theta_min 1.627
_diffrn_standards_number 0
_exptl_absorpt_coefficient_mu 0.822
_exptl_absorpt_correction_T_max 0.91
_exptl_absorpt_correction_T_min 0.91
_exptl_absorpt_correction_type multi-scan
_exptl_absorpt_process_details 'DENZO/SCALEPACK (Otwinowski & Minor, 1997)'
_exptl_crystal_colour colourless
_exptl_crystal_density_diffrn 1.410
_exptl_crystal_description block
_exptl_crystal_F_000 1136
_exptl_crystal_size_max 0.15
_exptl_crystal_size_mid 0.12
_exptl_crystal_size_min 0.12
_refine_diff_density_max 1.30
_refine_diff_density_min -1.58
_refine_ls_extinction_method None
_refine_ls_goodness_of_fit_ref 0.8947
_refine_ls_hydrogen_treatment constr
_refine_ls_matrix_type full
_refine_ls_number_parameters 271
_refine_ls_number_reflns 5847
_refine_ls_number_restraints 0
_refine_ls_R_factor_all 0.0880
_refine_ls_R_factor_gt 0.0635
_refine_ls_shift/su_max 0.000435
_refine_ls_structure_factor_coef Fsqd
_refine_ls_weighting_details
;
 Method= Modified Sheldrick 
 w=1/[\s^2^(F^2^) + ( 0.07P)^2^ + 0.32P] 
 ,where P=(max(Fo^2^,0) + 2Fc^2^)/3 
;
_refine_ls_weighting_scheme calc
_refine_ls_wR_factor_all 0.1556
_refine_ls_wR_factor_gt 0.1421
_refine_ls_wR_factor_ref 0.1556
_reflns_limit_h_max 10
_reflns_limit_h_min -10
_reflns_limit_k_max 21
_reflns_limit_k_min 0
_reflns_limit_l_max 24
_reflns_limit_l_min 0
_reflns_number_gt 4285
_reflns_number_total 5865
_reflns_threshold_expression I>2.0\s(I)
_oxford_diffrn_Wilson_B_factor 1.64
_oxford_diffrn_Wilson_scale 85.73
_oxford_refine_ls_scale 0.12675(7)
_oxford_structure_analysis_title '7131018 KJC0735'
_cod_data_source_file om8008052_si_015.cif
_cod_data_source_block CRYSTALS_cif
_cod_depositor_comments
;
The following automatic conversions were performed:

'_symmetry_cell_setting' value 'Orthorhombic' changed to
'orthorhombic' according to
/home/saulius/struct/CIF-dictionaries/cif_core.dic dictionary named
'cif_core.dic' version 2.4.1 from 2010-06-29.

Automatic conversion script
Id: cif_fix_values 1715 2011-07-08 13:25:40Z adriana 
;
_cod_original_sg_symbol_H-M 'P 21 21 21 '
_cod_original_formula_sum 'C16.80 H33.60 B0.80 F3.20 N1.60 P0.80 Pd0.80'
_cod_database_code 4072387

loop_
_symmetry_equiv_pos_as_xyz
x,y,z
x+1/2,-y+1/2,-z
-x,y+1/2,-z+1/2
-x+1/2,-y,z+1/2

loop_
_atom_site_label
_atom_site_type_symbol
_atom_site_fract_x
_atom_site_fract_y
_atom_site_fract_z
_atom_site_U_iso_or_equiv
_atom_site_occupancy
_atom_site_adp_type
_atom_site_refinement_flags_posn
Pd1 Pd 0.29976(6) 0.48837(3) 0.37933(3) 0.0203 1.0000 Uani .
C2 C 0.5596(8) 0.4939(5) 0.3919(4) 0.0275 1.0000 Uani .
C3 C 0.5228(8) 0.5008(5) 0.3189(4) 0.0290 1.0000 Uani .
C4 C 0.4902(9) 0.5474(5) 0.4390(4) 0.0321 1.0000 Uani .
C5 C 0.6467(11) 0.4219(5) 0.4199(4) 0.0367 1.0000 Uani .
P6 P 0.1421(2) 0.43205(12) 0.29082(10) 0.0221 1.0000 Uani .
C7 C 0.0722(11) 0.3323(4) 0.3120(4) 0.0338 1.0000 Uani .
C8 C 0.2105(15) 0.2731(5) 0.3212(5) 0.0432 1.0000 Uani .
C9 C -0.0499(8) 0.4841(5) 0.2742(4) 0.0242 1.0000 Uani .
C10 C -0.0294(11) 0.5647(5) 0.2389(4) 0.0321 1.0000 Uani .
C11 C 0.2399(10) 0.4242(6) 0.2027(4) 0.0381 1.0000 Uani .
C12 C 0.1324(12) 0.3951(6) 0.1405(4) 0.0471 1.0000 Uani .
C13 C 0.1237(8) 0.4982(4) 0.4571(3) 0.0204 1.0000 Uani .
N14 N 0.0865(7) 0.4426(3) 0.5088(3) 0.0193 1.0000 Uani .
C15 C -0.0213(9) 0.4732(4) 0.5589(3) 0.0203 1.0000 Uani .
C16 C -0.0579(10) 0.5474(5) 0.5380(4) 0.0245 1.0000 Uani .
N17 N 0.0340(8) 0.5611(3) 0.4745(3) 0.0198 1.0000 Uani .
C18 C 0.0412(10) 0.6353(4) 0.4303(4) 0.0269 1.0000 Uani .
C19 C 0.1278(13) 0.7003(5) 0.4731(5) 0.0443 1.0000 Uani .
C20 C -0.1247(11) 0.6602(5) 0.4026(4) 0.0344 1.0000 Uani .
C21 C -0.1723(11) 0.6072(5) 0.5705(4) 0.0352 1.0000 Uani .
C22 C -0.0933(9) 0.4283(4) 0.6215(4) 0.0329 1.0000 Uani .
C23 C 0.1776(10) 0.3678(4) 0.5136(4) 0.0221 1.0000 Uani .
C24 C 0.0647(13) 0.2970(5) 0.5187(5) 0.0442 1.0000 Uani .
C25 C 0.3059(12) 0.3716(5) 0.5727(4) 0.0333 1.0000 Uani .
B26 B 0.3595(13) 0.7436(7) 0.2778(6) 0.0410 1.0000 Uani .
F28 F 0.4698(9) 0.7330(5) 0.3320(4) 0.0889 1.0000 Uani .
F10 F 0.2032(10) 0.7423(4) 0.3045(3) 0.0735 1.0000 Uani .
F19 F 0.3780(11) 0.8171(5) 0.2520(5) 0.1177 1.0000 Uani .
F20 F 0.3787(12) 0.6877(7) 0.2287(5) 0.1538 1.0000 Uani .
H31 H 0.5422 0.5511 0.2952 0.0343 1.0000 Uiso R
H32 H 0.5558 0.4575 0.2882 0.0342 1.0000 Uiso R
H41 H 0.4994 0.5375 0.4903 0.0411 1.0000 Uiso R
H42 H 0.5063 0.6031 0.4297 0.0412 1.0000 Uiso R
H51 H 0.5953 0.4047 0.4640 0.0491 1.0000 Uiso R
H52 H 0.7607 0.4341 0.4285 0.0489 1.0000 Uiso R
H53 H 0.6373 0.3810 0.3843 0.0492 1.0000 Uiso R
H71 H 0.0122 0.3348 0.3572 0.0430 1.0000 Uiso R
H72 H -0.0012 0.3143 0.2743 0.0431 1.0000 Uiso R
H81 H 0.1698 0.2246 0.3411 0.0700 1.0000 Uiso R
H82 H 0.2920 0.2953 0.3528 0.0701 1.0000 Uiso R
H83 H 0.2577 0.2632 0.2748 0.0701 1.0000 Uiso R
H91 H -0.1066 0.4911 0.3194 0.0332 1.0000 Uiso R
H92 H -0.1169 0.4515 0.2428 0.0333 1.0000 Uiso R
H101 H -0.1340 0.5901 0.2339 0.0528 1.0000 Uiso R
H102 H 0.0409 0.5964 0.2686 0.0529 1.0000 Uiso R
H103 H 0.0201 0.5580 0.1923 0.0531 1.0000 Uiso R
H111 H 0.2790 0.4768 0.1900 0.0541 1.0000 Uiso R
H112 H 0.3331 0.3891 0.2071 0.0539 1.0000 Uiso R
H121 H 0.1973 0.3928 0.0973 0.0711 1.0000 Uiso R
H122 H 0.0422 0.4311 0.1339 0.0711 1.0000 Uiso R
H123 H 0.0909 0.3430 0.1519 0.0710 1.0000 Uiso R
H181 H 0.1113 0.6238 0.3886 0.0327 1.0000 Uiso R
H191 H 0.1360 0.7470 0.4440 0.0640 1.0000 Uiso R
H192 H 0.0644 0.7116 0.5156 0.0641 1.0000 Uiso R
H193 H 0.2357 0.6830 0.4867 0.0640 1.0000 Uiso R
H201 H -0.1104 0.7011 0.3675 0.0592 1.0000 Uiso R
H202 H -0.1887 0.6800 0.4419 0.0590 1.0000 Uiso R
H203 H -0.1789 0.6158 0.3812 0.0590 1.0000 Uiso R
H211 H -0.1137 0.6554 0.5799 0.0541 1.0000 Uiso R
H212 H -0.2175 0.5868 0.6146 0.0541 1.0000 Uiso R
H213 H -0.2592 0.6175 0.5371 0.0540 1.0000 Uiso R
H221 H -0.1554 0.4639 0.6513 0.0500 1.0000 Uiso R
H222 H -0.0065 0.4054 0.6493 0.0500 1.0000 Uiso R
H223 H -0.1644 0.3876 0.6039 0.0500 1.0000 Uiso R
H231 H 0.2371 0.3623 0.4679 0.0300 1.0000 Uiso R
H241 H 0.1260 0.2494 0.5110 0.0630 1.0000 Uiso R
H242 H 0.0163 0.2954 0.5658 0.0630 1.0000 Uiso R
H243 H -0.0205 0.3011 0.4835 0.0630 1.0000 Uiso R
H251 H 0.3746 0.3257 0.5709 0.0500 1.0000 Uiso R
H252 H 0.2505 0.3736 0.6181 0.0499 1.0000 Uiso R
H253 H 0.3709 0.4186 0.5660 0.0501 1.0000 Uiso R

loop_
_atom_site_aniso_label
_atom_site_aniso_U_11
_atom_site_aniso_U_22
_atom_site_aniso_U_33
_atom_site_aniso_U_23
_atom_site_aniso_U_13
_atom_site_aniso_U_12
Pd1 0.0196(2) 0.0257(3) 0.0157(2) 0.0002(2) 0.0013(2) -0.0025(2)
C2 0.015(3) 0.035(4) 0.032(4) 0.006(4) 0.002(3) -0.005(3)
C3 0.020(3) 0.039(5) 0.029(4) 0.010(4) 0.011(3) 0.002(4)
C4 0.019(4) 0.049(5) 0.029(4) -0.005(4) 0.002(3) -0.011(4)
C5 0.038(5) 0.038(5) 0.034(4) 0.012(4) -0.012(4) 0.002(4)
P6 0.0221(10) 0.0248(10) 0.0194(9) -0.0026(8) -0.0010(8) 0.0019(8)
C7 0.054(6) 0.020(4) 0.027(4) -0.011(3) -0.005(4) -0.001(4)
C8 0.064(6) 0.024(4) 0.042(5) -0.005(3) -0.004(6) 0.012(5)
C9 0.014(3) 0.034(4) 0.024(3) -0.008(3) -0.002(3) -0.001(3)
C10 0.039(5) 0.029(5) 0.028(4) 0.005(4) -0.008(4) -0.001(4)
C11 0.036(5) 0.060(6) 0.018(4) -0.008(4) 0.000(3) 0.018(4)
C12 0.051(6) 0.062(6) 0.028(4) -0.011(4) -0.009(4) 0.006(5)
C13 0.024(3) 0.015(4) 0.023(3) -0.006(3) 0.002(3) 0.001(3)
N14 0.025(3) 0.017(3) 0.016(3) 0.004(2) 0.008(2) -0.004(3)
C15 0.028(4) 0.018(4) 0.014(3) 0.002(3) 0.002(3) -0.003(3)
C16 0.022(4) 0.028(4) 0.024(4) 0.001(3) 0.001(3) 0.001(3)
N17 0.027(3) 0.009(3) 0.023(3) -0.001(2) 0.000(3) -0.004(2)
C18 0.028(4) 0.019(4) 0.034(4) 0.003(3) 0.006(3) -0.002(3)
C19 0.073(7) 0.023(4) 0.037(5) 0.007(4) -0.010(5) -0.014(4)
C20 0.043(5) 0.022(4) 0.038(4) -0.003(3) -0.005(4) 0.005(4)
C21 0.046(6) 0.030(4) 0.030(4) -0.009(3) 0.014(4) 0.003(4)
C22 0.040(4) 0.032(4) 0.027(4) 0.004(4) 0.019(4) 0.006(3)
C23 0.034(5) 0.010(3) 0.022(3) 0.000(3) 0.005(3) 0.004(3)
C24 0.060(7) 0.035(5) 0.037(5) 0.003(4) 0.000(5) -0.008(5)
C25 0.043(5) 0.029(4) 0.027(4) 0.001(3) 0.000(4) 0.010(5)
B26 0.037(6) 0.042(6) 0.044(6) -0.007(5) -0.004(5) -0.011(5)
F28 0.089(5) 0.104(6) 0.074(5) -0.035(4) -0.039(4) 0.032(5)
F10 0.052(4) 0.108(5) 0.061(4) 0.018(4) 0.006(4) 0.010(5)
F19 0.113(7) 0.101(6) 0.139(7) 0.068(6) -0.011(6) -0.037(5)
F20 0.144(9) 0.186(10) 0.131(8) -0.134(8) -0.045(7) 0.053(8)

loop_
_atom_type_symbol
_atom_type_scat_dispersion_real
_atom_type_scat_dispersion_imag
_atom_type_scat_Cromer_Mann_a1
_atom_type_scat_Cromer_Mann_b1
_atom_type_scat_Cromer_Mann_a2
_atom_type_scat_Cromer_Mann_b2
_atom_type_scat_Cromer_Mann_a3
_atom_type_scat_Cromer_Mann_b3
_atom_type_scat_Cromer_Mann_a4
_atom_type_scat_Cromer_Mann_b4
_atom_type_scat_Cromer_Mann_c
_atom_type_scat_source
C 0.0033 0.0016 2.3100 20.8439 1.0200 10.2075 1.5886 0.5687 0.8650 51.6512 0.2156 'International Tables Vol C 4.2.6.8 and 6.1.1.4'
H 0.0000 0.0000 0.4930 10.5109 0.3229 26.1257 0.1402 3.1424 0.0408 57.7998 0.0030 'International Tables Vol C 4.2.6.8 and 6.1.1.4'
N 0.0061 0.0033 12.2126 0.0057 3.1322 9.8933 2.0125 28.9975 1.1663 0.5826 -11.5290 'International Tables Vol C 4.2.6.8 and 6.1.1.4'
P 0.1023 0.0942 6.4345 1.9067 4.1791 27.1570 1.7800 0.5260 1.4908 68.1645 1.1149 'International Tables Vol C 4.2.6.8 and 6.1.1.4'
Pd -0.9988 1.0072 19.3319 0.6987 15.5017 7.9893 5.2954 25.2052 0.6058 76.8986 5.2659 'International Tables Vol C 4.2.6.8 and 6.1.1.4'
B 0.0013 0.0007 2.0545 23.2185 1.3326 1.0210 1.0979 60.3498 0.7068 0.1403 -0.1932 'International Tables Vol C 4.2.6.8 and 6.1.1.4'
F 0.0171 0.0103 3.5392 10.2825 2.6412 4.2944 1.5170 0.2615 1.0243 26.1476 0.2776 'International Tables Vol C 4.2.6.8 and 6.1.1.4'

loop_
_geom_angle_atom_site_label_1
_geom_angle_atom_site_label_2
_geom_angle_atom_site_label_3
_geom_angle
_geom_angle_publ_flag
C2 Pd1 C3 37.9(3) yes
C2 Pd1 C4 37.5(3) yes
C3 Pd1 C4 67.0(3) yes
C2 Pd1 P6 130.9(2) yes
C3 Pd1 P6 98.2(2) yes
C4 Pd1 P6 164.9(2) yes
C2 Pd1 C13 128.2(3) yes
C3 Pd1 C13 163.1(3) yes
C4 Pd1 C13 96.2(3) yes
P6 Pd1 C13 98.25(19) yes
Pd1 C2 C3 71.5(4) yes
Pd1 C2 C4 71.9(4) yes
C3 C2 C4 118.2(8) yes
Pd1 C2 C5 118.2(5) yes
C3 C2 C5 120.4(7) yes
C4 C2 C5 120.5(7) yes
C2 C3 Pd1 70.6(4) yes
C2 C3 H31 118.6 no
Pd1 C3 H31 117.4 no
C2 C3 H32 116.7 no
Pd1 C3 H32 118.0 no
H31 C3 H32 110.6 no
C2 C4 Pd1 70.6(4) yes
C2 C4 H41 118.5 no
Pd1 C4 H41 118.7 no
C2 C4 H42 118.2 no
Pd1 C4 H42 117.4 no
H41 C4 H42 109.3 no
C2 C5 H51 109.4 no
C2 C5 H52 109.9 no
H51 C5 H52 110.1 no
C2 C5 H53 108.0 no
H51 C5 H53 109.2 no
H52 C5 H53 110.1 no
Pd1 P6 C7 113.9(3) yes
Pd1 P6 C9 113.8(2) yes
C7 P6 C9 102.3(4) yes
Pd1 P6 C11 115.2(3) yes
C7 P6 C11 105.3(4) yes
C9 P6 C11 105.1(3) yes
P6 C7 C8 113.7(7) yes
P6 C7 H71 107.7 no
C8 C7 H71 107.9 no
P6 C7 H72 109.2 no
C8 C7 H72 109.4 no
H71 C7 H72 108.8 no
C7 C8 H81 110.4 no
C7 C8 H82 109.0 no
H81 C8 H82 109.9 no
C7 C8 H83 108.3 no
H81 C8 H83 109.6 no
H82 C8 H83 109.6 no
P6 C9 C10 114.2(5) yes
P6 C9 H91 109.0 no
C10 C9 H91 108.4 no
P6 C9 H92 108.2 no
C10 C9 H92 108.2 no
H91 C9 H92 108.6 no
C9 C10 H101 110.1 no
C9 C10 H102 108.6 no
H101 C10 H102 109.7 no
C9 C10 H103 109.1 no
H101 C10 H103 109.9 no
H102 C10 H103 109.3 no
P6 C11 C12 116.5(6) yes
P6 C11 H111 107.1 no
C12 C11 H111 107.5 no
P6 C11 H112 108.2 no
C12 C11 H112 108.4 no
H111 C11 H112 108.8 no
C11 C12 H121 108.9 no
C11 C12 H122 109.3 no
H121 C12 H122 109.9 no
C11 C12 H123 109.3 no
H121 C12 H123 109.8 no
H122 C12 H123 109.6 no
Pd1 C13 N14 126.3(5) yes
Pd1 C13 N17 128.5(5) yes
N14 C13 N17 104.8(5) yes
C13 N14 C15 110.7(5) yes
C13 N14 C23 121.2(6) yes
C15 N14 C23 127.2(6) yes
N14 C15 C16 107.3(6) yes
N14 C15 C22 125.3(6) yes
C16 C15 C22 127.2(7) yes
C15 C16 N17 105.9(6) yes
C15 C16 C21 130.5(7) yes
N17 C16 C21 123.6(7) yes
C16 N17 C13 111.2(6) yes
C16 N17 C18 127.7(6) yes
C13 N17 C18 121.0(6) yes
N17 C18 C19 109.6(6) yes
N17 C18 C20 112.6(6) yes
C19 C18 C20 113.0(7) yes
N17 C18 H181 106.7 no
C19 C18 H181 106.4 no
C20 C18 H181 108.2 no
C18 C19 H191 109.3 no
C18 C19 H192 108.7 no
H191 C19 H192 109.5 no
C18 C19 H193 110.0 no
H191 C19 H193 109.5 no
H192 C19 H193 109.8 no
C18 C20 H201 108.9 no
C18 C20 H202 109.3 no
H201 C20 H202 109.4 no
C18 C20 H203 109.7 no
H201 C20 H203 109.9 no
H202 C20 H203 109.7 no
C16 C21 H211 109.5 no
C16 C21 H212 109.8 no
H211 C21 H212 110.0 no
C16 C21 H213 109.0 no
H211 C21 H213 109.3 no
H212 C21 H213 109.2 no
C15 C22 H221 109.4 no
C15 C22 H222 109.3 no
H221 C22 H222 109.6 no
C15 C22 H223 109.7 no
H221 C22 H223 109.0 no
H222 C22 H223 109.9 no
N14 C23 C24 112.1(7) yes
N14 C23 C25 110.9(6) yes
C24 C23 C25 114.1(7) yes
N14 C23 H231 106.3 no
C24 C23 H231 106.4 no
C25 C23 H231 106.5 no
C23 C24 H241 109.6 no
C23 C24 H242 109.4 no
H241 C24 H242 109.2 no
C23 C24 H243 110.1 no
H241 C24 H243 109.7 no
H242 C24 H243 108.9 no
C23 C25 H251 110.2 no
C23 C25 H252 108.1 no
H251 C25 H252 109.5 no
C23 C25 H253 108.8 no
H251 C25 H253 110.0 no
H252 C25 H253 110.3 no
F28 B26 F10 110.4(9) yes
F28 B26 F19 108.1(9) yes
F10 B26 F19 104.4(10) yes
F28 B26 F20 109.6(10) yes
F10 B26 F20 110.4(10) yes
F19 B26 F20 113.8(11) yes

loop_
_geom_bond_atom_site_label_1
_geom_bond_atom_site_label_2
_geom_bond_distance
_geom_bond_publ_flag
Pd1 C2 2.141(6) yes
Pd1 C3 2.153(6) yes
Pd1 C4 2.158(8) yes
Pd1 P6 2.2971(19) yes
Pd1 C13 2.047(6) yes
C2 C3 1.395(9) yes
C2 C4 1.380(11) yes
C2 C5 1.505(11) yes
C3 H31 0.972 no
C3 H32 0.968 no
C4 H41 0.970 no
C4 H42 0.969 no
C5 H51 0.965 no
C5 H52 0.969 no
C5 H53 0.961 no
P6 C7 1.827(8) yes
P6 C9 1.828(7) yes
P6 C11 1.826(8) yes
C7 C8 1.522(13) yes
C7 H71 0.972 no
C7 H72 0.972 no
C8 H81 0.959 no
C8 H82 0.965 no
C8 H83 0.959 no
C9 C10 1.525(11) yes
C9 H91 0.966 no
C9 H92 0.972 no
C10 H101 0.963 no
C10 H102 0.961 no
C10 H103 0.962 no
C11 C12 1.533(11) yes
C11 H111 0.975 no
C11 H112 0.971 no
C12 H121 0.963 no
C12 H122 0.966 no
C12 H123 0.968 no
C13 N14 1.377(8) yes
C13 N17 1.334(9) yes
N14 C15 1.384(9) yes
N14 C23 1.473(9) yes
C15 C16 1.349(10) yes
C15 C22 1.509(10) yes
C16 N17 1.418(9) yes
C16 C21 1.505(11) yes
N17 C18 1.503(9) yes
C18 C19 1.532(11) yes
C18 C20 1.512(11) yes
C18 H181 0.982 no
C19 H191 0.961 no
C19 H192 0.963 no
C19 H193 0.963 no
C20 H201 0.958 no
C20 H202 0.959 no
C20 H203 0.960 no
C21 H211 0.962 no
C21 H212 0.962 no
C21 H213 0.960 no
C22 H221 0.963 no
C22 H222 0.960 no
C22 H223 0.960 no
C23 C24 1.517(11) yes
C23 C25 1.521(11) yes
C23 H231 0.982 no
C24 H241 0.961 no
C24 H242 0.959 no
C24 H243 0.958 no
C25 H251 0.961 no
C25 H252 0.958 no
C25 H253 0.965 no
B26 F28 1.363(12) yes
B26 F10 1.372(12) yes
B26 F19 1.343(13) yes
B26 F20 1.323(13) yes
